data_4501025
loop_
_publ_author_name
'Reger, Daniel L.'
'Debreczeni, Agota'
'Horger, Jacob J.'
'Smith, Mark D.'

_publ_section_title
;
 Structures of Bifunctional Molecules Containing Two Very Different
 Supramolecular Synthons: Carboxylic Acid and Strong
 \p&#x00B7;&#x00B7;&#x00B7;\p Stacking 1,8-Naphthalimide Ring
;
_journal_issue 9
_journal_name_full 'Crystal Growth &amp; Design'
_journal_page_first 4068
_journal_paper_doi 10.1021/cg200636k
_journal_volume 11
_journal_year 2011
_chemical_formula_moiety 'C16 H13 N O4'
_chemical_formula_sum 'C16 H13 N O4'
_chemical_formula_weight 283.27
_chemical_name_systematic
; 
 ? 
;
_space_group_IT_number 14
_symmetry_cell_setting monoclinic
_symmetry_space_group_name_Hall '-P 2yn'
_symmetry_space_group_name_H-M 'P 1 21/n 1'
_atom_sites_solution_hydrogens geom
_atom_sites_solution_primary direct
_atom_sites_solution_secondary difmap
_audit_creation_method SHELXL-97
_cell_angle_alpha 90.00
_cell_angle_beta 102.1950(10)
_cell_angle_gamma 90.00
_cell_formula_units_Z 4
_cell_length_a 7.2902(4)
_cell_length_b 11.9959(7)
_cell_length_c 14.9283(9)
_cell_measurement_reflns_used 5911
_cell_measurement_temperature 150(2)
_cell_measurement_theta_max 26.375
_cell_measurement_theta_min 2.198
_cell_volume 1276.06(13)
_computing_cell_refinement 'SAINT-Plus Version 6.45 (Bruker, 2001)'
_computing_data_collection 'SMART Version 5.625 (Bruker, 2001)'
_computing_data_reduction 'SAINT-Plus Version 6.45 (Bruker, 2001)'
_computing_molecular_graphics various
_computing_publication_material 'SHELXTL Version 6.14 (Bruker, 2000)'
_computing_structure_refinement 'SHELXL-97 (Sheldrick, 1997)'
_computing_structure_solution 'SHELXS-97 (Sheldrick, 1990)'
_diffrn_ambient_temperature 150(2)
_diffrn_measured_fraction_theta_full 1.000
_diffrn_measured_fraction_theta_max 1.000
_diffrn_measurement_device_type 'Bruker SMART APEX CCD diffractometer'
_diffrn_measurement_method 'omega scans'
_diffrn_radiation_monochromator graphite
_diffrn_radiation_source 'fine-focus sealed tube'
_diffrn_radiation_type MoK\a
_diffrn_radiation_wavelength 0.71073
_diffrn_reflns_av_R_equivalents 0.0363
_diffrn_reflns_av_sigmaI/netI 0.0219
_diffrn_reflns_limit_h_max 9
_diffrn_reflns_limit_h_min -9
_diffrn_reflns_limit_k_max 14
_diffrn_reflns_limit_k_min -15
_diffrn_reflns_limit_l_max 18
_diffrn_reflns_limit_l_min -18
_diffrn_reflns_number 13662
_diffrn_reflns_theta_full 26.40
_diffrn_reflns_theta_max 26.40
_diffrn_reflns_theta_min 2.20
_exptl_absorpt_coefficient_mu 0.107
_exptl_absorpt_correction_type none
_exptl_crystal_colour colorless
_exptl_crystal_density_diffrn 1.475
_exptl_crystal_density_method 'not measured'
_exptl_crystal_description prism
_exptl_crystal_F_000 592
_exptl_crystal_size_max 0.48
_exptl_crystal_size_mid 0.44
_exptl_crystal_size_min 0.42
_refine_diff_density_max 0.232
_refine_diff_density_min -0.190
_refine_diff_density_rms 0.053
_refine_ls_extinction_method none
_refine_ls_goodness_of_fit_ref 1.079
_refine_ls_hydrogen_treatment mixed
_refine_ls_matrix_type full
_refine_ls_number_parameters 199
_refine_ls_number_reflns 2613
_refine_ls_number_restraints 1
_refine_ls_restrained_S_all 1.079
_refine_ls_R_factor_all 0.0427
_refine_ls_R_factor_gt 0.0359
_refine_ls_shift/su_max 0.001
_refine_ls_shift/su_mean 0.000
_refine_ls_structure_factor_coef Fsqd
_refine_ls_weighting_details 'calc w=1/[\s^2^(Fo^2^)+(0.0610P)^2^+0.0666P] where P=(Fo^2^+2Fc^2^)/3'
_refine_ls_weighting_scheme calc
_refine_ls_wR_factor_gt 0.0984
_refine_ls_wR_factor_ref 0.1026
_reflns_number_gt 2183
_reflns_number_total 2613
_reflns_threshold_expression >2sigma(I)
_cod_data_source_file cg200636k_si_004.cif
_cod_data_source_block ad18m
_cod_depositor_comments
;
The following automatic conversions were performed:

'_symmetry_cell_setting' value 'Monoclinic' changed to 'monoclinic'
according to /home/saulius/struct/CIF-dictionaries/cif_core.dic
dictionary named 'cif_core.dic' version 2.4.1 from 2010-06-29.

Automatic conversion script
Id: cif_fix_values 1715 2011-07-08 13:25:40Z adriana 
;
_cod_original_sg_symbol_H-M 'P 21/n'
_cod_database_code 4501025

loop_
_symmetry_equiv_pos_as_xyz
'x, y, z'
'-x+1/2, y+1/2, -z+1/2'
'-x, -y, -z'
'x-1/2, -y-1/2, z-1/2'

loop_
_atom_site_label
_atom_site_type_symbol
_atom_site_fract_x
_atom_site_fract_y
_atom_site_fract_z
_atom_site_U_iso_or_equiv
_atom_site_adp_type
_atom_site_occupancy
_atom_site_symmetry_multiplicity
_atom_site_calc_flag
_atom_site_refinement_flags
C1 C 0.16676(15) 0.61246(9) 0.38062(8) 0.0269(3) Uani 1 1 d .
C2 C 0.25383(15) 0.58016(9) 0.47552(8) 0.0252(3) Uani 1 1 d .
C3 C 0.24570(15) 0.46811(9) 0.50361(8) 0.0257(3) Uani 1 1 d .
C4 C 0.15612(16) 0.38611(9) 0.44194(8) 0.0276(3) Uani 1 1 d .
C5 C 0.06844(16) 0.41600(10) 0.34676(8) 0.0289(3) Uani 1 1 d .
C6 C 0.34072(16) 0.65956(10) 0.53655(8) 0.0309(3) Uani 1 1 d .
H6 H 0.3464 0.7347 0.5172 0.037 Uiso 1 1 calc R
C7 C 0.42097(17) 0.62983(11) 0.62740(9) 0.0355(3) Uani 1 1 d .
H7 H 0.4803 0.6851 0.6692 0.043 Uiso 1 1 calc R
C8 C 0.41422(17) 0.52209(11) 0.65597(9) 0.0350(3) Uani 1 1 d .
H8 H 0.4686 0.5034 0.7177 0.042 Uiso 1 1 calc R
C9 C 0.32790(16) 0.43789(10) 0.59535(9) 0.0301(3) Uani 1 1 d .
C10 C 0.31986(18) 0.32509(11) 0.62197(9) 0.0376(3) Uani 1 1 d .
H10 H 0.3765 0.3032 0.6827 0.045 Uiso 1 1 calc R
C11 C 0.23139(19) 0.24740(11) 0.56104(10) 0.0403(3) Uani 1 1 d .
H11 H 0.2257 0.1722 0.5801 0.048 Uiso 1 1 calc R
C12 C 0.14881(18) 0.27720(10) 0.47067(10) 0.0352(3) Uani 1 1 d .
H12 H 0.0876 0.2222 0.4291 0.042 Uiso 1 1 calc R
C13 C -0.01568(17) 0.56208(10) 0.22918(8) 0.0314(3) Uani 1 1 d .
H13A H -0.0775 0.6351 0.2322 0.038 Uiso 1 1 calc R
H13B H -0.1143 0.5070 0.2041 0.038 Uiso 1 1 calc R
C14 C 0.12039(17) 0.57139(10) 0.16473(8) 0.0301(3) Uani 1 1 d .
H14A H 0.2316 0.6148 0.1953 0.036 Uiso 1 1 calc R
H14B H 0.0588 0.6127 0.1090 0.036 Uiso 1 1 calc R
C15 C 0.18512(17) 0.45752(10) 0.13648(9) 0.0312(3) Uani 1 1 d .
H15A H 0.2424 0.4145 0.1919 0.037 Uiso 1 1 calc R
H15B H 0.0755 0.4152 0.1028 0.037 Uiso 1 1 calc R
C16 C 0.32472(17) 0.47144(9) 0.07718(8) 0.0276(3) Uani 1 1 d .
N1 N 0.07804(13) 0.52802(8) 0.32229(6) 0.0269(2) Uani 1 1 d .
O1 O 0.16858(12) 0.70762(7) 0.35220(6) 0.0362(2) Uani 1 1 d .
O2 O -0.00854(13) 0.34780(7) 0.29060(6) 0.0411(3) Uani 1 1 d .
O3 O 0.48433(12) 0.51037(8) 0.11141(6) 0.0354(2) Uani 1 1 d D
H3 H 0.546(4) 0.524(3) 0.071(2) 0.031(13) Uiso 0.40(4) 1 d PD
O4 O 0.27381(13) 0.44617(8) -0.00754(6) 0.0368(2) Uani 1 1 d D
H4 H 0.357(3) 0.460(2) -0.0371(18) 0.049(11) Uiso 0.60(4) 1 d PD

loop_
_atom_site_aniso_label
_atom_site_aniso_U_11
_atom_site_aniso_U_22
_atom_site_aniso_U_33
_atom_site_aniso_U_23
_atom_site_aniso_U_13
_atom_site_aniso_U_12
C1 0.0255(6) 0.0248(6) 0.0328(6) 0.0001(5) 0.0112(5) 0.0012(4)
C2 0.0230(6) 0.0245(6) 0.0305(6) -0.0011(5) 0.0107(5) 0.0019(4)
C3 0.0227(6) 0.0257(6) 0.0314(6) 0.0008(5) 0.0121(5) 0.0028(4)
C4 0.0257(6) 0.0251(6) 0.0358(7) -0.0005(5) 0.0152(5) 0.0011(5)
C5 0.0270(6) 0.0272(6) 0.0355(7) -0.0039(5) 0.0135(5) -0.0018(5)
C6 0.0300(6) 0.0271(6) 0.0371(7) -0.0028(5) 0.0106(5) 0.0005(5)
C7 0.0322(7) 0.0400(7) 0.0346(7) -0.0087(6) 0.0076(5) -0.0013(5)
C8 0.0305(7) 0.0470(8) 0.0287(6) 0.0010(5) 0.0087(5) 0.0046(5)
C9 0.0251(6) 0.0351(7) 0.0328(7) 0.0040(5) 0.0122(5) 0.0049(5)
C10 0.0348(7) 0.0405(7) 0.0410(8) 0.0136(6) 0.0159(6) 0.0093(6)
C11 0.0429(8) 0.0275(6) 0.0554(9) 0.0123(6) 0.0215(7) 0.0051(6)
C12 0.0350(7) 0.0266(6) 0.0481(8) -0.0004(5) 0.0183(6) -0.0016(5)
C13 0.0280(6) 0.0367(7) 0.0291(6) 0.0002(5) 0.0048(5) 0.0040(5)
C14 0.0305(6) 0.0316(6) 0.0284(6) 0.0010(5) 0.0064(5) 0.0030(5)
C15 0.0315(6) 0.0308(6) 0.0325(6) -0.0022(5) 0.0095(5) -0.0026(5)
C16 0.0306(6) 0.0228(6) 0.0290(6) -0.0014(5) 0.0051(5) 0.0020(4)
N1 0.0262(5) 0.0275(5) 0.0276(5) -0.0004(4) 0.0074(4) 0.0002(4)
O1 0.0436(5) 0.0260(5) 0.0391(5) 0.0050(4) 0.0091(4) 0.0006(4)
O2 0.0474(6) 0.0356(5) 0.0412(5) -0.0109(4) 0.0115(4) -0.0121(4)
O3 0.0312(5) 0.0423(5) 0.0334(5) -0.0040(4) 0.0083(4) -0.0044(4)
O4 0.0356(5) 0.0468(6) 0.0284(5) -0.0035(4) 0.0073(4) -0.0026(4)

loop_
_atom_type_symbol
_atom_type_description
_atom_type_scat_dispersion_real
_atom_type_scat_dispersion_imag
_atom_type_scat_source
C C 0.0033 0.0016 'International Tables Vol C Tables 4.2.6.8 and 6.1.1.4'
H H 0.0000 0.0000 'International Tables Vol C Tables 4.2.6.8 and 6.1.1.4'
N N 0.0061 0.0033 'International Tables Vol C Tables 4.2.6.8 and 6.1.1.4'
O O 0.0106 0.0060 'International Tables Vol C Tables 4.2.6.8 and 6.1.1.4'

loop_
_geom_angle_atom_site_label_1
_geom_angle_atom_site_label_2
_geom_angle_atom_site_label_3
_geom_angle
O1 C1 N1 119.87(11)
O1 C1 C2 123.07(11)
N1 C1 C2 117.05(10)
C6 C2 C3 120.27(11)
C6 C2 C1 119.86(11)
C3 C2 C1 119.86(10)
C4 C3 C2 120.84(11)
C4 C3 C9 119.62(11)
C2 C3 C9 119.54(11)
C12 C4 C3 120.04(12)
C12 C4 C5 119.53(11)
C3 C4 C5 120.43(10)
O2 C5 N1 120.40(11)
O2 C5 C4 122.84(11)
N1 C5 C4 116.76(10)
C2 C6 C7 120.19(11)
C2 C6 H6 119.9
C7 C6 H6 119.9
C8 C7 C6 120.45(12)
C8 C7 H7 119.8
C6 C7 H7 119.8
C7 C8 C9 121.17(12)
C7 C8 H8 119.4
C9 C8 H8 119.4
C8 C9 C10 122.91(12)
C8 C9 C3 118.37(11)
C10 C9 C3 118.72(12)
C11 C10 C9 120.49(12)
C11 C10 H10 119.8
C9 C10 H10 119.8
C10 C11 C12 120.88(12)
C10 C11 H11 119.6
C12 C11 H11 119.6
C4 C12 C11 120.24(12)
C4 C12 H12 119.9
C11 C12 H12 119.9
N1 C13 C14 112.47(9)
N1 C13 H13A 109.1
C14 C13 H13A 109.1
N1 C13 H13B 109.1
C14 C13 H13B 109.1
H13A C13 H13B 107.8
C13 C14 C15 112.79(10)
C13 C14 H14A 109.0
C15 C14 H14A 109.0
C13 C14 H14B 109.0
C15 C14 H14B 109.0
H14A C14 H14B 107.8
C16 C15 C14 110.58(10)
C16 C15 H15A 109.5
C14 C15 H15A 109.5
C16 C15 H15B 109.5
C14 C15 H15B 109.5
H15A C15 H15B 108.1
O3 C16 O4 122.75(11)
O3 C16 C15 119.25(11)
O4 C16 C15 117.97(11)
C5 N1 C1 125.05(10)
C5 N1 C13 118.35(10)
C1 N1 C13 116.58(9)
C16 O3 H3 112(2)
C16 O4 H4 112.5(19)

loop_
_geom_bond_atom_site_label_1
_geom_bond_atom_site_label_2
_geom_bond_distance
C1 O1 1.2189(14)
C1 N1 1.4016(15)
C1 C2 1.4766(17)
C2 C6 1.3765(17)
C2 C3 1.4130(16)
C3 C4 1.4099(16)
C3 C9 1.4211(17)
C4 C12 1.3796(17)
C4 C5 1.4738(17)
C5 O2 1.2200(14)
C5 N1 1.3982(15)
C6 C7 1.4048(18)
C6 H6 0.9500
C7 C8 1.3652(19)
C7 H7 0.9500
C8 C9 1.4122(19)
C8 H8 0.9500
C9 C10 1.4150(17)
C10 C11 1.365(2)
C10 H10 0.9500
C11 C12 1.403(2)
C11 H11 0.9500
C12 H12 0.9500
C13 N1 1.4713(15)
C13 C14 1.5250(16)
C13 H13A 0.9900
C13 H13B 0.9900
C14 C15 1.5331(16)
C14 H14A 0.9900
C14 H14B 0.9900
C15 C16 1.4927(16)
C15 H15A 0.9900
C15 H15B 0.9900
C16 O3 1.2578(15)
C16 O4 1.2770(14)
O3 H3 0.84(2)
O4 H4 0.84(2)

loop_
_geom_hbond_atom_site_label_D
_geom_hbond_atom_site_label_H
_geom_hbond_atom_site_label_A
_geom_hbond_distance_DH
_geom_hbond_distance_HA
_geom_hbond_distance_DA
_geom_hbond_angle_DHA
_geom_hbond_site_symmetry_A
O3 H3 O4 0.84(2) 1.81(2) 2.6344(13) 166(3) 3_665
O4 H4 O3 0.84(2) 1.80(2) 2.6344(13) 174(3) 3_665

loop_
_geom_torsion_atom_site_label_1
_geom_torsion_atom_site_label_2
_geom_torsion_atom_site_label_3
_geom_torsion_atom_site_label_4
_geom_torsion
O1 C1 C2 C6 0.59(17)
N1 C1 C2 C6 -179.04(10)
O1 C1 C2 C3 179.86(11)
N1 C1 C2 C3 0.22(15)
C6 C2 C3 C4 179.61(10)
C1 C2 C3 C4 0.35(15)
C6 C2 C3 C9 -0.01(16)
C1 C2 C3 C9 -179.27(9)
C2 C3 C4 C12 -179.71(10)
C9 C3 C4 C12 -0.09(16)
C2 C3 C4 C5 -0.21(16)
C9 C3 C4 C5 179.41(10)
C12 C4 C5 O2 -1.45(17)
C3 C4 C5 O2 179.04(11)
C12 C4 C5 N1 179.01(10)
C3 C4 C5 N1 -0.49(15)
C3 C2 C6 C7 -0.39(17)
C1 C2 C6 C7 178.87(10)
C2 C6 C7 C8 0.23(18)
C6 C7 C8 C9 0.33(19)
C7 C8 C9 C10 179.25(11)
C7 C8 C9 C3 -0.72(18)
C4 C3 C9 C8 -179.08(10)
C2 C3 C9 C8 0.55(16)
C4 C3 C9 C10 0.95(16)
C2 C3 C9 C10 -179.42(10)
C8 C9 C10 C11 178.71(11)
C3 C9 C10 C11 -1.32(17)
C9 C10 C11 C12 0.82(19)
C3 C4 C12 C11 -0.43(18)
C5 C4 C12 C11 -179.94(10)
C10 C11 C12 C4 0.07(19)
N1 C13 C14 C15 73.35(13)
C13 C14 C15 C16 -177.30(10)
C14 C15 C16 O3 68.28(14)
C14 C15 C16 O4 -109.58(12)
O2 C5 N1 C1 -178.41(10)
C4 C5 N1 C1 1.14(16)
O2 C5 N1 C13 3.32(16)
C4 C5 N1 C13 -177.13(9)
O1 C1 N1 C5 179.34(10)
C2 C1 N1 C5 -1.01(16)
O1 C1 N1 C13 -2.36(15)
C2 C1 N1 C13 177.29(9)
C14 C13 N1 C5 -99.11(12)
C14 C13 N1 C1 82.47(12)
